data_7222739
loop_
_publ_author_name
'Emmerling, F.'
'Roehr, C.'

_publ_section_title
;
 Alkalimetall-Arsenide A3 As7 und A As (A = K, Rb, Cs). Synthesen,
 Kristallstrukturen, Schwingungsspektren
;
_journal_name_full
;
Zeitschrift fuer Naturforschung, Teil B. Anorganische Chemie, Organische 
Chemie (42,1987-)
;
_journal_page_first 963
_journal_page_last 975
_journal_volume 57
_journal_year 2002
_chemical_formula_sum 'As7 Cs3'
_chemical_name_systematic 'Cs3 As7'
_space_group_IT_number 61
_symmetry_space_group_name_Hall '-P 2ac 2ab'
_symmetry_space_group_name_H-M 'P b c a'
_cell_angle_alpha 90
_cell_angle_beta 90
_cell_angle_gamma 90
_cell_formula_units_Z 8
_cell_length_a 10.228
_cell_length_b 13.176
_cell_length_c 21.952
_cell_volume 2958.342
_citation_journal_id_ASTM ZNBSEN
_cod_data_source_file Emmerling_ZNBSEN_2002_715.cif
_cod_data_source_block As7Cs3
_cod_database_code 7222739

loop_
_symmetry_equiv_pos_as_xyz
x,y,z
-x+1/2,-y,z+1/2
x+1/2,-y+1/2,-z
-x,y+1/2,-z+1/2
-x,-y,-z
x-1/2,y,-z-1/2
-x-1/2,y-1/2,z
x,-y-1/2,z-1/2

loop_
_atom_site_label
_atom_site_type_symbol
_atom_site_fract_x
_atom_site_fract_y
_atom_site_fract_z
_atom_site_occupancy
_atom_site_U_iso_or_equiv
As3 As 0.0804 0.3214 0.04209 1 0.0
As7 As 0.0535 0.3802 0.1423 1 0.0
As2 As 0.2655 0.2052 0.39712 1 0.0
As4 As 0.0917 0.0879 0.13399 1 0.0
As6 As 0.0727 0.2209 0.20609 1 0.0
As1 As 0.4665 0.1629 0.44827 1 0.0
As5 As 0.3547 0.2964 0.31514 1 0.0
Cs2 Cs+1 0.3032 0.02501 0.26874 1 0.0
Cs3 Cs+1 0.4044 0.2725 0.12146 1 0.0
Cs1 Cs+1 0.2635 0.45043 0.47876 1 0.0
